data_7114432
loop_
_publ_author_name
'Novak, Andrew'
'Blake, Alexander J.'
'Wilson, Claire'
'Love, Jason B.'

_publ_section_title
;
 Titanium and zirconium complexes supported by dipyrrolide
 ligandsElectronic supplementary information (ESI) available: Full
 experimental, NMR and analytical data. See
 http://www.rsc.org/suppdata/cc/b2/b208751k/
;
_journal_issue 23
_journal_name_full 'Chemical Communications'
_journal_page_first 2796
_journal_paper_doi 10.1039/b208751k
_journal_year 2002
_chemical_formula_moiety 'C53 H54 N2 Zr2'
_chemical_formula_sum 'C53 H54 N2 Zr2'
_chemical_formula_weight 901.42
_chemical_name_systematic
; 
? 
;
_space_group_IT_number 14
_symmetry_cell_setting monoclinic
_symmetry_space_group_name_Hall '-P 2ybc'
_symmetry_space_group_name_H-M 'P 1 21/c 1'
_atom_sites_solution_hydrogens geom
_atom_sites_solution_primary direct
_atom_sites_solution_secondary 'difference Fourier'
_audit_creation_method SHELXL-97
_cell_angle_alpha 90.00
_cell_angle_beta 96.096(2)
_cell_angle_gamma 90.00
_cell_formula_units_Z 4
_cell_length_a 18.8621(13)
_cell_length_b 11.2299(8)
_cell_length_c 20.6506(14)
_cell_measurement_reflns_used 5511
_cell_measurement_temperature 150(2)
_cell_measurement_theta_max 24.65
_cell_measurement_theta_min 2.15
_cell_volume 4349.5(5)
_computing_cell_refinement 'Bruker SAINT version 6.02a (Bruker, 2000)'
_computing_data_collection 'Bruker SMART version 5.624 (Bruker, 2001)'
_computing_data_reduction 'Bruker SAINT; Bruker SHELXTL (Bruker, 1997)'
_computing_molecular_graphics 'Bruker SHELXTL'
_computing_publication_material 'SHELXL-97; PLATON (Spek, 2002)'
_computing_structure_refinement 'SHELXL-97 (Sheldrick, 1997)'
_computing_structure_solution 'SHELXS-97 (Sheldrick, 1990)'
_diffrn_ambient_temperature 150(2)
_diffrn_measured_fraction_theta_full 0.995
_diffrn_measured_fraction_theta_max 0.995
_diffrn_measurement_device_type 'Bruker SMART1000 CCD area detector'
_diffrn_measurement_method omega
_diffrn_radiation_monochromator graphite
_diffrn_radiation_source 'normal-focus sealed tube'
_diffrn_radiation_type MoK\a
_diffrn_radiation_wavelength 0.71073
_diffrn_reflns_av_R_equivalents 0.055
_diffrn_reflns_av_sigmaI/netI 0.045
_diffrn_reflns_limit_h_max 24
_diffrn_reflns_limit_h_min -24
_diffrn_reflns_limit_k_max 14
_diffrn_reflns_limit_k_min -14
_diffrn_reflns_limit_l_max 25
_diffrn_reflns_limit_l_min -26
_diffrn_reflns_number 33815
_diffrn_reflns_theta_full 25.00
_diffrn_reflns_theta_max 25.00
_diffrn_reflns_theta_min 1.98
_diffrn_standards_decay_% none
_diffrn_standards_number 0
_exptl_absorpt_coefficient_mu 0.517
_exptl_absorpt_correction_T_max 1.000
_exptl_absorpt_correction_T_min 0.942
_exptl_absorpt_correction_type multi-scan
_exptl_absorpt_process_details 'SADABS v2.03'
_exptl_crystal_colour orange
_exptl_crystal_density_diffrn 1.377
_exptl_crystal_density_method 'not measured'
_exptl_crystal_description tablet
_exptl_crystal_F_000 1864
_exptl_crystal_size_max 0.17
_exptl_crystal_size_mid 0.12
_exptl_crystal_size_min 0.08
_refine_diff_density_max 0.41
_refine_diff_density_min -0.31
_refine_diff_density_rms 0.07
_refine_ls_extinction_method none
_refine_ls_goodness_of_fit_ref 1.043
_refine_ls_hydrogen_treatment 'riding model'
_refine_ls_matrix_type full
_refine_ls_number_parameters 514
_refine_ls_number_reflns 7620
_refine_ls_number_restraints 0
_refine_ls_restrained_S_all 1.043
_refine_ls_R_factor_all 0.0578
_refine_ls_R_factor_gt 0.0343
_refine_ls_shift/su_max 0.001
_refine_ls_shift/su_mean 0.000
_refine_ls_structure_factor_coef Fsqd
_refine_ls_weighting_details 'calc w=1/[\s^2^(Fo^2^)+(0.0164P)^2^+5.2349P] where P=(Fo^2^+2Fc^2^)/3'
_refine_ls_weighting_scheme calc
_refine_ls_wR_factor_gt 0.0637
_refine_ls_wR_factor_ref 0.0728
_reflns_number_gt 5686
_reflns_number_total 7620
_reflns_threshold_expression >2sigma(I)
_cod_data_source_file b208751k.txt
_cod_data_source_block ZRPHYR
_cod_depositor_comments
;
The following automatic conversions were performed:

'_symmetry_cell_setting' value 'Monoclinic' changed to 'monoclinic'
according to
/usr/data/users/saulius/automatic-downloads/retrospective/RSC/lib/dictionaries/cif_core.dic
dictionary named 'cif_core.dic' version 2.4.2 from 2011-04-26.

Automatic conversion script
Id: cif_fix_values 2281 2013-09-26 08:29:07Z andrius 

The following automatic conversions were performed:

'_atom_sites_solution_primary' value 'direct methods' was changed to
'direct'.

'_atom_sites_solution_hydrogens' value 'geometrically placed' was
changed to 'geom'.

Automatic conversion script
Id: cif_fix_values 6452 2018-10-05 10:23:21Z andrius 
;
_cod_original_sg_symbol_H-M P2(1)/c
_cod_database_code 7114432

loop_
_symmetry_equiv_pos_as_xyz
'x, y, z'
'-x, y+1/2, -z+1/2'
'-x, -y, -z'
'x, -y-1/2, z-1/2'

loop_
_atom_site_label
_atom_site_type_symbol
_atom_site_fract_x
_atom_site_fract_y
_atom_site_fract_z
_atom_site_U_iso_or_equiv
_atom_site_adp_type
_atom_site_occupancy
_atom_site_symmetry_multiplicity
_atom_site_calc_flag
_atom_site_refinement_flags
Zr1 Zr 0.156114(16) 0.11625(3) 0.329037(15) 0.02296(8) Uani 1 1 d .
Zr2 Zr 0.290938(15) 0.33469(3) 0.405558(15) 0.02154(8) Uani 1 1 d .
N1 N 0.19442(13) 0.3257(2) 0.32464(12) 0.0234(6) Uani 1 1 d .
N2 N 0.27911(12) 0.1402(2) 0.34978(12) 0.0220(6) Uani 1 1 d .
C2 C 0.08495(17) 0.3042(3) 0.26850(16) 0.0294(8) Uani 1 1 d .
H2A H 0.0323 0.3106 0.2563 0.035 Uiso 1 1 calc R
C3 C 0.13606(17) 0.2623(3) 0.22851(16) 0.0285(8) Uani 1 1 d .
H3A H 0.1267 0.2387 0.1817 0.034 Uiso 1 1 calc R
C1 C 0.12234(16) 0.3438(3) 0.32530(16) 0.0270(7) Uani 1 1 d .
H1A H 0.1004 0.3868 0.3607 0.032 Uiso 1 1 calc R
C4 C 0.20232(17) 0.2773(3) 0.26331(15) 0.0248(7) Uani 1 1 d .
C5 C 0.27664(17) 0.2510(3) 0.24615(15) 0.0270(7) Uani 1 1 d .
C6 C 0.31656(16) 0.2092(3) 0.30931(15) 0.0259(7) Uani 1 1 d .
C7 C 0.38605(17) 0.2265(3) 0.33730(16) 0.0295(8) Uani 1 1 d .
H7A H 0.4256 0.2654 0.3166 0.035 Uiso 1 1 calc R
C8 C 0.39165(16) 0.1670(3) 0.39778(16) 0.0287(8) Uani 1 1 d .
H8A H 0.4361 0.1568 0.4283 0.034 Uiso 1 1 calc R
C9 C 0.32658(16) 0.1146(3) 0.40343(15) 0.0259(7) Uani 1 1 d .
H9A H 0.3176 0.0554 0.4378 0.031 Uiso 1 1 calc R
C10 C 0.31022(19) 0.3645(3) 0.22109(17) 0.0382(9) Uani 1 1 d .
H10A H 0.3108 0.4270 0.2542 0.057 Uiso 1 1 calc R
H10B H 0.2821 0.3913 0.1811 0.057 Uiso 1 1 calc R
H10C H 0.3591 0.3475 0.2120 0.057 Uiso 1 1 calc R
C11 C 0.27526(18) 0.1524(3) 0.19457(16) 0.0357(8) Uani 1 1 d .
H11A H 0.2535 0.0806 0.2108 0.054 Uiso 1 1 calc R
H11B H 0.3241 0.1346 0.1855 0.054 Uiso 1 1 calc R
H11C H 0.2473 0.1791 0.1545 0.054 Uiso 1 1 calc R
C12 C 0.11762(17) 0.1454(3) 0.42875(16) 0.0338(8) Uani 1 1 d .
H12A H 0.1453 0.0971 0.4627 0.041 Uiso 1 1 calc R
H12B H 0.1203 0.2304 0.4415 0.041 Uiso 1 1 calc R
C13 C 0.04288(17) 0.1042(3) 0.41712(15) 0.0315(8) Uani 1 1 d .
C14 C 0.02474(19) -0.0155(3) 0.42310(16) 0.0377(9) Uani 1 1 d .
H14A H 0.0609 -0.0713 0.4375 0.045 Uiso 1 1 calc R
C15 C -0.0445(2) -0.0546(4) 0.40863(17) 0.0455(10) Uani 1 1 d .
H15A H -0.0553 -0.1366 0.4132 0.055 Uiso 1 1 calc R
C16 C -0.0977(2) 0.0235(4) 0.3878(2) 0.0603(12) Uani 1 1 d .
H16A H -0.1452 -0.0039 0.3775 0.072 Uiso 1 1 calc R
C17 C -0.0814(2) 0.1432(4) 0.3820(2) 0.0577(12) Uani 1 1 d .
H17A H -0.1182 0.1983 0.3681 0.069 Uiso 1 1 calc R
C18 C -0.01236(19) 0.1831(3) 0.39616(18) 0.0428(9) Uani 1 1 d .
H18A H -0.0021 0.2653 0.3917 0.051 Uiso 1 1 calc R
C19 C 0.07898(18) 0.0094(3) 0.25629(16) 0.0339(8) Uani 1 1 d .
H19A H 0.1057 -0.0635 0.2470 0.041 Uiso 1 1 calc R
H19B H 0.0404 -0.0173 0.2819 0.041 Uiso 1 1 calc R
C20 C 0.04198(16) 0.0459(3) 0.19231(15) 0.0246(7) Uani 1 1 d .
C21 C 0.07232(18) 0.0247(3) 0.13486(17) 0.0349(8) Uani 1 1 d .
H21A H 0.1160 -0.0178 0.1367 0.042 Uiso 1 1 calc R
C23 C -0.0229(2) 0.1242(3) 0.07098(18) 0.0433(10) Uani 1 1 d .
H23A H -0.0443 0.1519 0.0300 0.052 Uiso 1 1 calc R
C22 C 0.0408(2) 0.0636(3) 0.07554(18) 0.0438(10) Uani 1 1 d .
H22A H 0.0633 0.0485 0.0373 0.053 Uiso 1 1 calc R
C24 C -0.05487(18) 0.1438(3) 0.12613(18) 0.0373(9) Uani 1 1 d .
H24A H -0.0994 0.1840 0.1233 0.045 Uiso 1 1 calc R
C25 C -0.02337(16) 0.1059(3) 0.18636(16) 0.0299(8) Uani 1 1 d .
H25A H -0.0465 0.1210 0.2242 0.036 Uiso 1 1 calc R
C26 C 0.19240(16) -0.0717(3) 0.36071(15) 0.0280(7) Uani 1 1 d .
H26A H 0.2216 -0.0632 0.4032 0.034 Uiso 1 1 calc R
H26B H 0.1490 -0.1160 0.3692 0.034 Uiso 1 1 calc R
C27 C 0.23317(17) -0.1510(3) 0.31993(15) 0.0272(7) Uani 1 1 d .
C28 C 0.30710(17) -0.1427(3) 0.31939(16) 0.0308(8) Uani 1 1 d .
H28A H 0.3322 -0.0828 0.3449 0.037 Uiso 1 1 calc R
C29 C 0.34475(17) -0.2179(3) 0.28334(16) 0.0309(8) Uani 1 1 d .
H29A H 0.3949 -0.2089 0.2843 0.037 Uiso 1 1 calc R
C30 C 0.31046(18) -0.3065(3) 0.24568(16) 0.0329(8) Uani 1 1 d .
H30A H 0.3364 -0.3587 0.2208 0.039 Uiso 1 1 calc R
C31 C 0.23765(18) -0.3172(3) 0.24510(17) 0.0362(9) Uani 1 1 d .
H31A H 0.2131 -0.3780 0.2198 0.043 Uiso 1 1 calc R
C32 C 0.19996(17) -0.2405(3) 0.28083(16) 0.0312(8) Uani 1 1 d .
H32A H 0.1497 -0.2489 0.2787 0.037 Uiso 1 1 calc R
C33 C 0.37461(16) 0.4771(3) 0.40453(17) 0.0312(8) Uani 1 1 d .
H33A H 0.3520 0.5409 0.3764 0.037 Uiso 1 1 calc R
H33B H 0.3802 0.5099 0.4493 0.037 Uiso 1 1 calc R
C34 C 0.44847(16) 0.4668(3) 0.38589(16) 0.0275(8) Uani 1 1 d .
C35 C 0.50274(16) 0.4126(3) 0.42697(16) 0.0301(8) Uani 1 1 d .
H35A H 0.4931 0.3870 0.4690 0.036 Uiso 1 1 calc R
C36 C 0.56984(17) 0.3953(3) 0.40796(17) 0.0342(8) Uani 1 1 d .
H36A H 0.6057 0.3583 0.4369 0.041 Uiso 1 1 calc R
C37 C 0.58523(18) 0.4311(3) 0.34741(18) 0.0373(9) Uani 1 1 d .
H37A H 0.6312 0.4176 0.3341 0.045 Uiso 1 1 calc R
C39 C 0.46605(17) 0.5054(3) 0.32537(17) 0.0318(8) Uani 1 1 d .
H39A H 0.4311 0.5452 0.2967 0.038 Uiso 1 1 calc R
C38 C 0.53319(18) 0.4871(3) 0.30614(17) 0.0372(9) Uani 1 1 d .
H38A H 0.5436 0.5130 0.2644 0.045 Uiso 1 1 calc R
C40 C 0.29261(17) 0.2781(3) 0.51293(15) 0.0290(8) Uani 1 1 d .
H40A H 0.2877 0.3518 0.5384 0.035 Uiso 1 1 calc R
H40B H 0.2489 0.2307 0.5162 0.035 Uiso 1 1 calc R
C41 C 0.35266(17) 0.2098(3) 0.54723(14) 0.0258(7) Uani 1 1 d .
C42 C 0.41702(18) 0.2668(3) 0.56770(16) 0.0327(8) Uani 1 1 d .
H42A H 0.4208 0.3504 0.5619 0.039 Uiso 1 1 calc R
C43 C 0.47544(19) 0.2042(3) 0.59623(18) 0.0425(9) Uani 1 1 d .
H43A H 0.5187 0.2449 0.6093 0.051 Uiso 1 1 calc R
C44 C 0.4712(2) 0.0834(4) 0.60573(18) 0.0479(10) Uani 1 1 d .
H44A H 0.5116 0.0406 0.6247 0.057 Uiso 1 1 calc R
C45 C 0.4079(2) 0.0246(3) 0.58767(17) 0.0403(9) Uani 1 1 d .
H45A H 0.4044 -0.0587 0.5946 0.048 Uiso 1 1 calc R
C46 C 0.34960(18) 0.0879(3) 0.55932(15) 0.0316(8) Uani 1 1 d .
H46A H 0.3061 0.0468 0.5477 0.038 Uiso 1 1 calc R
C47 C 0.21678(16) 0.4826(3) 0.43407(16) 0.0286(8) Uani 1 1 d .
H47A H 0.1996 0.5237 0.3929 0.034 Uiso 1 1 calc R
H47B H 0.1748 0.4416 0.4486 0.034 Uiso 1 1 calc R
C48 C 0.23531(16) 0.5793(3) 0.48280(16) 0.0267(7) Uani 1 1 d .
C49 C 0.22374(16) 0.5681(3) 0.54817(16) 0.0297(8) Uani 1 1 d .
H49A H 0.2046 0.4958 0.5627 0.036 Uiso 1 1 calc R
C50 C 0.23938(16) 0.6593(3) 0.59221(16) 0.0318(8) Uani 1 1 d .
H50A H 0.2306 0.6491 0.6363 0.038 Uiso 1 1 calc R
C51 C 0.26770(17) 0.7653(3) 0.57265(17) 0.0330(8) Uani 1 1 d .
H51A H 0.2781 0.8284 0.6028 0.040 Uiso 1 1 calc R
C52 C 0.28059(18) 0.7773(3) 0.50834(16) 0.0327(8) Uani 1 1 d .
H52A H 0.3005 0.8492 0.4942 0.039 Uiso 1 1 calc R
C53 C 0.26484(17) 0.6861(3) 0.46443(16) 0.0301(8) Uani 1 1 d .
H53A H 0.2744 0.6964 0.4205 0.036 Uiso 1 1 calc R

loop_
_atom_site_aniso_label
_atom_site_aniso_U_11
_atom_site_aniso_U_22
_atom_site_aniso_U_33
_atom_site_aniso_U_23
_atom_site_aniso_U_13
_atom_site_aniso_U_12
Zr1 0.02437(16) 0.02233(17) 0.02140(17) -0.00010(13) -0.00117(12) 0.00017(13)
Zr2 0.02189(16) 0.02045(16) 0.02166(17) -0.00302(13) -0.00051(12) 0.00228(13)
N1 0.0261(14) 0.0211(14) 0.0222(15) -0.0022(12) -0.0016(11) 0.0039(11)
N2 0.0241(14) 0.0198(14) 0.0214(14) -0.0034(11) -0.0002(11) 0.0010(11)
C2 0.0271(18) 0.0241(18) 0.034(2) 0.0022(15) -0.0091(15) 0.0025(14)
C3 0.038(2) 0.0234(18) 0.0222(18) 0.0012(14) -0.0056(15) 0.0001(15)
C1 0.0239(17) 0.0233(17) 0.0328(19) -0.0033(15) -0.0014(14) 0.0049(14)
C4 0.0339(19) 0.0186(16) 0.0211(18) 0.0016(14) -0.0001(14) -0.0001(14)
C5 0.0313(18) 0.0277(18) 0.0214(18) -0.0005(14) 0.0009(14) 0.0003(14)
C6 0.0274(18) 0.0229(17) 0.0278(19) -0.0065(14) 0.0051(14) 0.0011(14)
C7 0.0266(18) 0.0281(19) 0.035(2) -0.0086(16) 0.0087(15) 0.0026(14)
C8 0.0255(17) 0.0261(18) 0.033(2) -0.0106(16) -0.0042(14) 0.0082(14)
C9 0.0329(18) 0.0184(16) 0.0246(18) -0.0042(14) -0.0057(14) 0.0069(14)
C10 0.045(2) 0.038(2) 0.032(2) 0.0040(16) 0.0068(17) -0.0086(17)
C11 0.041(2) 0.039(2) 0.027(2) -0.0050(16) 0.0034(15) 0.0014(16)
C12 0.0329(19) 0.038(2) 0.031(2) 0.0041(16) 0.0059(15) 0.0043(15)
C13 0.0341(19) 0.040(2) 0.0211(18) -0.0047(16) 0.0065(14) 0.0056(16)
C14 0.045(2) 0.045(2) 0.025(2) -0.0015(17) 0.0097(16) 0.0068(18)
C15 0.055(3) 0.047(2) 0.034(2) -0.0033(19) -0.0010(18) -0.008(2)
C16 0.045(3) 0.062(3) 0.070(3) 0.001(2) -0.015(2) -0.009(2)
C17 0.037(2) 0.058(3) 0.074(3) 0.002(2) -0.011(2) 0.012(2)
C18 0.040(2) 0.041(2) 0.048(2) -0.0027(19) 0.0039(18) 0.0070(18)
C19 0.040(2) 0.0278(19) 0.033(2) -0.0018(16) -0.0031(16) -0.0017(15)
C20 0.0246(17) 0.0218(17) 0.0265(18) -0.0038(14) -0.0014(14) -0.0066(13)
C21 0.033(2) 0.038(2) 0.034(2) -0.0132(17) 0.0020(16) -0.0017(16)
C23 0.054(2) 0.042(2) 0.030(2) -0.0026(18) -0.0116(18) -0.0062(19)
C22 0.051(2) 0.054(3) 0.026(2) -0.0129(18) 0.0028(17) -0.008(2)
C24 0.034(2) 0.029(2) 0.045(2) -0.0063(17) -0.0130(17) 0.0004(15)
C25 0.0277(18) 0.0295(19) 0.032(2) -0.0091(16) 0.0006(14) -0.0020(15)
C26 0.0280(18) 0.0287(18) 0.0270(19) 0.0012(15) 0.0012(14) -0.0010(14)
C27 0.0338(18) 0.0236(18) 0.0241(18) 0.0073(14) 0.0024(14) 0.0029(14)
C28 0.0313(19) 0.0235(18) 0.036(2) 0.0015(15) -0.0016(15) -0.0003(14)
C29 0.0267(18) 0.0309(19) 0.034(2) 0.0058(16) 0.0002(15) 0.0030(15)
C30 0.040(2) 0.032(2) 0.0261(19) 0.0001(15) 0.0007(15) 0.0132(16)
C31 0.042(2) 0.030(2) 0.034(2) -0.0007(16) -0.0074(16) 0.0021(16)
C32 0.0288(18) 0.0293(19) 0.035(2) 0.0072(16) 0.0008(15) 0.0011(15)
C33 0.0308(19) 0.0266(18) 0.036(2) -0.0057(15) 0.0008(15) 0.0021(15)
C34 0.0248(17) 0.0215(17) 0.036(2) -0.0063(15) 0.0008(14) -0.0036(13)
C35 0.0294(19) 0.0314(19) 0.0288(19) -0.0015(15) 0.0001(14) -0.0024(15)
C36 0.0269(19) 0.037(2) 0.037(2) -0.0061(17) -0.0043(15) 0.0015(15)
C37 0.0263(19) 0.042(2) 0.045(2) -0.0075(18) 0.0075(16) -0.0006(16)
C39 0.0281(19) 0.0286(19) 0.037(2) 0.0026(16) -0.0038(15) -0.0021(15)
C38 0.034(2) 0.045(2) 0.033(2) 0.0005(17) 0.0075(16) -0.0034(17)
C40 0.0315(19) 0.0311(19) 0.0243(18) -0.0052(15) 0.0023(14) 0.0075(15)
C41 0.0334(19) 0.0292(18) 0.0149(17) -0.0023(14) 0.0025(13) 0.0035(14)
C42 0.039(2) 0.031(2) 0.0272(19) -0.0036(16) 0.0001(15) -0.0013(16)
C43 0.037(2) 0.048(2) 0.040(2) -0.0064(19) -0.0093(17) 0.0032(18)
C44 0.047(2) 0.051(3) 0.042(2) -0.004(2) -0.0095(18) 0.023(2)
C45 0.061(3) 0.028(2) 0.030(2) -0.0028(16) -0.0031(18) 0.0105(18)
C46 0.039(2) 0.032(2) 0.0226(18) -0.0020(15) -0.0001(15) -0.0051(16)
C47 0.0287(18) 0.0280(18) 0.0284(19) -0.0036(15) -0.0001(14) 0.0008(14)
C48 0.0205(16) 0.0276(18) 0.031(2) -0.0023(15) -0.0031(14) 0.0082(13)
C49 0.0280(18) 0.0272(18) 0.034(2) -0.0018(16) 0.0041(15) -0.0009(14)
C50 0.0291(18) 0.036(2) 0.0298(19) -0.0052(16) 0.0031(14) 0.0032(16)
C51 0.038(2) 0.0261(19) 0.033(2) -0.0102(16) -0.0057(16) 0.0052(15)
C52 0.042(2) 0.0225(18) 0.032(2) 0.0018(16) -0.0031(16) 0.0013(15)
C53 0.043(2) 0.0257(19) 0.0201(18) 0.0004(14) -0.0019(15) 0.0069(15)

loop_
_atom_type_symbol
_atom_type_description
_atom_type_scat_dispersion_real
_atom_type_scat_dispersion_imag
_atom_type_scat_source
C C 0.0033 0.0016 'International Tables Vol C Tables 4.2.6.8 and 6.1.1.4'
H H 0.0000 0.0000 'International Tables Vol C Tables 4.2.6.8 and 6.1.1.4'
N N 0.0061 0.0033 'International Tables Vol C Tables 4.2.6.8 and 6.1.1.4'
Zr Zr -2.9673 0.5597 'International Tables Vol C Tables 4.2.6.8 and 6.1.1.4'

loop_
_geom_angle_atom_site_label_1
_geom_angle_atom_site_label_2
_geom_angle_atom_site_label_3
_geom_angle
C12 Zr1 C26 89.34(12)
C12 Zr1 C19 115.00(12)
C26 Zr1 C19 81.70(11)
C12 Zr1 N2 102.94(10)
C26 Zr1 N2 78.03(10)
C19 Zr1 N2 136.45(11)
C12 Zr1 N1 91.09(11)
C26 Zr1 N1 144.01(10)
C19 Zr1 N1 129.63(10)
N2 Zr1 N1 66.82(8)
C12 Zr1 C4 123.72(11)
C26 Zr1 C4 135.85(11)
C19 Zr1 C4 104.89(11)
N2 Zr1 C4 67.32(9)
N1 Zr1 C4 32.94(9)
C12 Zr1 C1 77.75(11)
C26 Zr1 C1 165.00(11)
C19 Zr1 C1 110.56(11)
N2 Zr1 C1 97.25(9)
N1 Zr1 C1 31.10(8)
C4 Zr1 C1 51.15(10)
C12 Zr1 C3 126.03(11)
C26 Zr1 C3 144.05(11)
C19 Zr1 C3 77.54(11)
N2 Zr1 C3 97.43(9)
N1 Zr1 C3 52.88(9)
C4 Zr1 C3 31.18(9)
C1 Zr1 C3 50.22(10)
C12 Zr1 C2 96.56(11)
C26 Zr1 C2 163.57(10)
C19 Zr1 C2 81.91(10)
N2 Zr1 C2 115.22(9)
N1 Zr1 C2 51.51(9)
C4 Zr1 C2 50.87(10)
C1 Zr1 C2 29.66(9)
C3 Zr1 C2 30.47(10)
C33 Zr2 C47 86.28(11)
C33 Zr2 C40 105.51(12)
C47 Zr2 C40 84.20(11)
C33 Zr2 N1 121.19(11)
C47 Zr2 N1 76.38(10)
C40 Zr2 N1 127.29(10)
C33 Zr2 N2 130.82(10)
C47 Zr2 N2 137.30(10)
C40 Zr2 N2 101.33(10)
N1 Zr2 N2 66.64(8)
C33 Zr2 C6 101.32(11)
C47 Zr2 C6 141.35(11)
C40 Zr2 C6 128.29(11)
N1 Zr2 C6 67.23(9)
N2 Zr2 C6 32.22(9)
C33 Zr2 C9 120.00(11)
C47 Zr2 C9 150.80(11)
C40 Zr2 C9 76.92(11)
N1 Zr2 C9 97.57(9)
N2 Zr2 C9 31.74(8)
C6 Zr2 C9 51.37(10)
C33 Zr2 C7 78.94(11)
C47 Zr2 C7 157.46(11)
C40 Zr2 C7 116.01(11)
N1 Zr2 C7 96.78(9)
N2 Zr2 C7 52.21(9)
C6 Zr2 C7 30.71(9)
C9 Zr2 C7 50.50(10)
C33 Zr2 C8 89.80(11)
C47 Zr2 C8 167.87(10)
C40 Zr2 C8 85.80(10)
N1 Zr2 C8 115.33(9)
N2 Zr2 C8 51.87(9)
C6 Zr2 C8 50.74(10)
C9 Zr2 C8 30.26(9)
C7 Zr2 C8 30.41(10)
C1 N1 C4 105.5(2)
C1 N1 Zr2 132.9(2)
C4 N1 Zr2 120.88(19)
C1 N1 Zr1 81.21(17)
C4 N1 Zr1 73.92(16)
Zr2 N1 Zr1 102.93(9)
C9 N2 C6 105.8(2)
C9 N2 Zr1 132.3(2)
C6 N2 Zr1 120.99(19)
C9 N2 Zr2 77.94(16)
C6 N2 Zr2 76.14(16)
Zr1 N2 Zr2 103.12(9)
C1 C2 C3 106.6(3)
C1 C2 Zr1 71.18(18)
C3 C2 Zr1 71.22(17)
C4 C3 C2 106.9(3)
C4 C3 Zr1 67.75(17)
C2 C3 Zr1 78.31(18)
N1 C1 C2 111.2(3)
N1 C1 Zr1 67.69(16)
C2 C1 Zr1 79.15(18)
C3 C4 N1 109.9(3)
C3 C4 C5 131.6(3)
N1 C4 C5 118.6(3)
C3 C4 Zr1 81.07(19)
N1 C4 Zr1 73.15(16)
C5 C4 Zr1 112.05(19)
C6 C5 C4 104.4(3)
C6 C5 C11 110.2(3)
C4 C5 C11 110.9(3)
C6 C5 C10 111.3(3)
C4 C5 C10 110.0(3)
C11 C5 C10 110.0(3)
N2 C6 C7 110.2(3)
N2 C6 C5 117.1(3)
C7 C6 C5 132.7(3)
N2 C6 Zr2 71.64(16)
C7 C6 Zr2 81.11(18)
C5 C6 Zr2 112.75(19)
C6 C7 C8 106.3(3)
C6 C7 Zr2 68.18(17)
C8 C7 Zr2 75.00(18)
C9 C8 C7 107.1(3)
C9 C8 Zr2 69.69(17)
C7 C8 Zr2 74.60(18)
C8 C9 N2 110.6(3)
C8 C9 Zr2 80.05(19)
N2 C9 Zr2 70.32(15)
C13 C12 Zr1 101.4(2)
C14 C13 C18 117.1(3)
C14 C13 C12 121.7(3)
C18 C13 C12 121.1(3)
C15 C14 C13 121.5(3)
C16 C15 C14 120.6(4)
C15 C16 C17 119.2(4)
C18 C17 C16 120.6(4)
C17 C18 C13 121.0(4)
C20 C19 Zr1 129.7(2)
C21 C20 C25 116.5(3)
C21 C20 C19 121.0(3)
C25 C20 C19 122.5(3)
C22 C21 C20 121.8(3)
C24 C23 C22 118.9(3)
C21 C22 C23 120.7(3)
C23 C24 C25 121.0(3)
C24 C25 C20 121.1(3)
C27 C26 Zr1 123.0(2)
C32 C27 C28 115.5(3)
C32 C27 C26 122.0(3)
C28 C27 C26 122.5(3)
C29 C28 C27 122.5(3)
C28 C29 C30 120.7(3)
C31 C30 C29 118.4(3)
C30 C31 C32 120.7(3)
C31 C32 C27 122.3(3)
C34 C33 Zr2 128.7(2)
C39 C34 C35 116.8(3)
C39 C34 C33 121.7(3)
C35 C34 C33 121.5(3)
C36 C35 C34 121.6(3)
C37 C36 C35 120.5(3)
C36 C37 C38 119.3(3)
C38 C39 C34 121.5(3)
C37 C38 C39 120.2(3)
C41 C40 Zr2 122.3(2)
C46 C41 C42 116.5(3)
C46 C41 C40 123.3(3)
C42 C41 C40 120.1(3)
C43 C42 C41 121.5(3)
C44 C43 C42 120.4(3)
C43 C44 C45 119.8(3)
C44 C45 C46 119.6(3)
C45 C46 C41 122.2(3)
C48 C47 Zr2 126.5(2)
C53 C48 C49 116.7(3)
C53 C48 C47 120.9(3)
C49 C48 C47 122.4(3)
C50 C49 C48 121.7(3)
C49 C50 C51 120.6(3)
C52 C51 C50 118.5(3)
C53 C52 C51 120.8(3)
C52 C53 C48 121.7(3)

loop_
_geom_bond_atom_site_label_1
_geom_bond_atom_site_label_2
_geom_bond_distance
Zr1 C12 2.279(3)
Zr1 C26 2.293(3)
Zr1 C19 2.313(3)
Zr1 N2 2.330(2)
Zr1 N1 2.465(3)
Zr1 C4 2.475(3)
Zr1 C1 2.633(3)
Zr1 C3 2.642(3)
Zr1 C2 2.732(3)
Zr2 C33 2.248(3)
Zr2 C47 2.289(3)
Zr2 C40 2.303(3)
Zr2 N1 2.339(2)
Zr2 N2 2.468(2)
Zr2 C6 2.525(3)
Zr2 C9 2.563(3)
Zr2 C7 2.687(3)
Zr2 C8 2.692(3)
N1 C1 1.376(4)
N1 C4 1.400(4)
N2 C9 1.379(4)
N2 C6 1.386(4)
C2 C1 1.377(4)
C2 C3 1.415(4)
C3 C4 1.384(4)
C4 C5 1.511(4)
C5 C6 1.510(4)
C5 C11 1.535(4)
C5 C10 1.537(4)
C6 C7 1.389(4)
C7 C8 1.411(5)
C8 C9 1.377(4)
C12 C13 1.479(4)
C13 C14 1.395(5)
C13 C18 1.401(5)
C14 C15 1.380(5)
C15 C16 1.367(5)
C16 C17 1.387(6)
C17 C18 1.379(5)
C19 C20 1.485(4)
C20 C21 1.391(4)
C20 C25 1.399(4)
C21 C22 1.375(5)
C23 C24 1.362(5)
C23 C22 1.375(5)
C24 C25 1.387(5)
C26 C27 1.494(4)
C27 C32 1.395(4)
C27 C28 1.399(4)
C28 C29 1.372(4)
C29 C30 1.380(5)
C30 C31 1.377(5)
C31 C32 1.379(5)
C33 C34 1.489(4)
C34 C39 1.396(4)
C34 C35 1.398(4)
C35 C36 1.378(4)
C36 C37 1.374(5)
C37 C38 1.381(5)
C39 C38 1.382(5)
C40 C41 1.484(4)
C41 C46 1.394(4)
C41 C42 1.397(4)
C42 C43 1.385(5)
C43 C44 1.374(5)
C44 C45 1.379(5)
C45 C46 1.386(5)
C47 C48 1.496(4)
C48 C53 1.392(4)
C48 C49 1.396(4)
C49 C50 1.381(4)
C50 C51 1.382(5)
C51 C52 1.382(5)
C52 C53 1.379(4)
